data_7240669
loop_
_publ_author_name
'Kara Ali, Zeinab'
'Iankovitch, Anna'
'Jokar, Mahboubeh'
'Maris, Thierry'
'Lebel, Olivier'
'Pellerin, Christian'

_publ_section_title
;
 Glass engineering of aminotriazine&#x2010;based materials with
 sub&#x2010;ambient Tg and high kinetic stability
;
_journal_name_full CrystEngComm
_journal_paper_doi 10.1039/D0CE00500B
_journal_year 2020
_chemical_formula_moiety 'C19 H34 N6'
_chemical_formula_sum 'C19 H34 N6'
_chemical_formula_weight 346.52
_space_group_crystal_system monoclinic
_space_group_IT_number 11
_space_group_name_Hall '-P 2yb'
_space_group_name_H-M_alt 'P 1 21/m 1'
_atom_sites_solution_hydrogens geom
_atom_sites_solution_primary dual
_audit_creation_date 2017-10-19
_audit_creation_method
;
Olex2 1.2
(compiled 2017.08.10 svn.r3458 for OlexSys, GUI svn.r5381)
;
_audit_update_record
;
2020-03-27 deposited with the CCDC.	2020-06-08 downloaded from the CCDC.
;
_cell_angle_alpha 90
_cell_angle_beta 109.223(3)
_cell_angle_gamma 90
_cell_formula_units_Z 2
_cell_length_a 5.7373(3)
_cell_length_b 30.1441(16)
_cell_length_c 6.1322(3)
_cell_measurement_reflns_used 4757
_cell_measurement_temperature 150
_cell_measurement_theta_max 53.053
_cell_measurement_theta_min 2.551
_cell_volume 1001.41(9)
_computing_cell_refinement
'SAINT (2013) V8.38A; Integration Software for Single Crystal Data. Bruker AXS Inc., Madison, WI 53719-1173.'
_computing_data_collection
;
APEX 2 (2013) Bruker AXS Inc., Madison, WI 53719-1173.
;
_computing_data_reduction
'SAINT (2013) V8.38A; Integration Software for Single Crystal Data. Bruker AXS Inc., Madison, WI 53719-1173.'
_computing_molecular_graphics 'Olex2 (Dolomanov et al., 2009)'
_computing_publication_material 'Olex2 (Dolomanov et al., 2009)'
_computing_structure_refinement 'XL (Sheldrick, 2008)'
_computing_structure_solution 'ShelXT (Sheldrick, 2015)'
_diffrn_ambient_temperature 150
_diffrn_detector 'CMOS Area detector'
_diffrn_detector_area_resol_mean 10.24
_diffrn_detector_type 'Bruker Photon 100 CMOS Detector'
_diffrn_measured_fraction_theta_full 0.999
_diffrn_measured_fraction_theta_max 0.997
_diffrn_measurement_device 'k-geometry diffractometer'
_diffrn_measurement_device_type 'Bruker Venture Metaljet'
_diffrn_measurement_method '\w and \f scans'
_diffrn_radiation_collimation 'Focusing mirrors'
_diffrn_radiation_monochromator 'Helios MX Mirror Optics'
_diffrn_radiation_probe x-ray
_diffrn_radiation_type GaK\a
_diffrn_radiation_wavelength 1.34139
_diffrn_reflns_av_R_equivalents 0.0752
_diffrn_reflns_av_unetI/netI 0.0407
_diffrn_reflns_Laue_measured_fraction_full 0.999
_diffrn_reflns_Laue_measured_fraction_max 0.997
_diffrn_reflns_limit_h_max 6
_diffrn_reflns_limit_h_min -6
_diffrn_reflns_limit_k_max 36
_diffrn_reflns_limit_k_min -36
_diffrn_reflns_limit_l_max 7
_diffrn_reflns_limit_l_min 0
_diffrn_reflns_number 12348
_diffrn_reflns_point_group_measured_fraction_full 0.999
_diffrn_reflns_point_group_measured_fraction_max 0.997
_diffrn_reflns_theta_full 53.594
_diffrn_reflns_theta_max 53.850
_diffrn_reflns_theta_min 2.550
_diffrn_source 'Metal Jet'
_diffrn_source_target Ga
_diffrn_source_type 'Gallium Liquid Metal Jet Source'
_exptl_absorpt_coefficient_mu 0.353
_exptl_absorpt_correction_T_max 0.7506
_exptl_absorpt_correction_T_min 0.5477
_exptl_absorpt_correction_type multi-scan
_exptl_absorpt_process_details
'SADABS-2016/2 (Bruker,2016/2) was used for absorption correction. wR2(int) was 0.1510 before and 0.0779 after correction. The Ratio of minimum to maximum transmission is 0.7297. The \l/2 correction factor is Not present.'
_exptl_crystal_colour 'clear light colourless'
_exptl_crystal_colour_lustre clear
_exptl_crystal_colour_modifier light
_exptl_crystal_colour_primary colourless
_exptl_crystal_density_diffrn 1.149
_exptl_crystal_description Block
_exptl_crystal_F_000 380
_exptl_crystal_recrystallization_method 'crystallized from MeOH'
_exptl_crystal_size_max 0.174
_exptl_crystal_size_mid 0.119
_exptl_crystal_size_min 0.11
_refine_diff_density_max 0.463
_refine_diff_density_min -0.346
_refine_diff_density_rms 0.069
_refine_ls_extinction_coef 0.012(4)
_refine_ls_extinction_expression Fc^*^=kFc[1+0.001xFc^2^\l^3^/sin(2\q)]^-1/4^
_refine_ls_extinction_method 'SHELXL-2017/1 (Sheldrick 2017)'
_refine_ls_goodness_of_fit_ref 1.062
_refine_ls_hydrogen_treatment constr
_refine_ls_matrix_type full
_refine_ls_number_parameters 122
_refine_ls_number_reflns 1861
_refine_ls_number_restraints 0
_refine_ls_restrained_S_all 1.062
_refine_ls_R_factor_all 0.1088
_refine_ls_R_factor_gt 0.0768
_refine_ls_shift/su_max 0.000
_refine_ls_shift/su_mean 0.000
_refine_ls_structure_factor_coef Fsqd
_refine_ls_weighting_details 'w=1/[\s^2^(Fo^2^)+(0.1330P)^2^+0.2033P] where P=(Fo^2^+2Fc^2^)/3'
_refine_ls_weighting_scheme calc
_refine_ls_wR_factor_gt 0.2032
_refine_ls_wR_factor_ref 0.2351
_reflns_Friedel_coverage 0.000
_reflns_number_gt 1244
_reflns_number_total 1861
_reflns_threshold_expression 'I > 2\s(I)'
_cod_data_source_file d0ce00500b2.cif
_cod_data_source_block pell11
_cod_depositor_comments
;
The following automatic conversions were performed:

data item '_diffrn_radiation_probe' value 'X-ray' was changed to
'x-ray' in accordance with the
/home/data/users/saulius/crontab/automatic-downloads/rss-feeds/RSC/lib/dictionaries/cif_core.dic
dictionary named 'cif_core.dic' version 2.4.2 last updated on
2011-04-26.

Automatic conversion script
Id: cif_fix_values 7556 2019-12-06 15:28:31Z antanas 
;
_cod_database_code 7240669
_shelx_shelxl_version_number 2017/1
_shelx_space_group_comment
;
The symmetry employed for this shelxl refinement is uniquely defined
by the following loop, which should always be used as a source of
symmetry information in preference to the above space-group names.
They are only intended as comments.
;
_shelx_estimated_absorpt_t_max 0.962
_shelx_estimated_absorpt_t_min 0.941
_olex2_refinement_description
;
1. Twinned data refinement
 Scales: 0.494(9)
 0.506(9)
2. Fixed Uiso
 At 1.2 times of:
  All C(H) groups, All C(H,H) groups
 At 1.5 times of:
  All C(H,H,H) groups
3.a Ternary CH refined with riding coordinates:
 C5(H5)
3.b Secondary CH2 refined with riding coordinates:
 C6(H6A,H6B), C7(H7A,H7B), C8(H8A,H8B), C9(H9A,H9B), C10(H10A,H10B)
3.c Idealised Me refined as rotating group:
 C1(H1A,H1B,H1C), C4(H4A,H4B,H4C)
;
_olex2_date_sample_submission 2017-10-18
_olex2_exptl_crystal_mounting_method 'mounted on a Cryoloop'
_olex2_submission_original_sample_id AI-7/MeOH
_olex2_submission_special_instructions 'No special instructions were received'

loop_
_space_group_symop_operation_xyz
'x, y, z'
'-x, y+1/2, -z'
'-x, -y, -z'
'x, -y-1/2, z'

loop_
_atom_site_label
_atom_site_type_symbol
_atom_site_fract_x
_atom_site_fract_y
_atom_site_fract_z
_atom_site_U_iso_or_equiv
_atom_site_adp_type
_atom_site_occupancy
_atom_site_site_symmetry_order
_atom_site_calc_flag
_atom_site_refinement_flags_posn
_atom_site_refinement_flags_adp
_atom_site_refinement_flags_occupancy
_atom_site_disorder_assembly
_atom_site_disorder_group
N1 N 0.6438(6) 0.250000 0.3274(5) 0.0418(8) Uani 1 2 d S T P . .
C1 C 0.7204(5) 0.29087(9) 0.2465(5) 0.0460(7) Uani 1 1 d . . . . .
H1A H 0.673890 0.316145 0.323882 0.069 Uiso 1 1 calc GR . . . .
H1B H 0.639184 0.293473 0.079213 0.069 Uiso 1 1 calc GR . . . .
H1C H 0.899816 0.290623 0.281540 0.069 Uiso 1 1 calc GR . . . .
N2 N 0.4373(4) 0.28983(6) 0.5266(3) 0.0390(6) Uani 1 1 d . . . . .
C2 C 0.5006(6) 0.250000 0.4630(5) 0.0366(8) Uani 1 2 d S T P . .
N3 N 0.2244(5) 0.250000 0.7417(5) 0.0403(8) Uani 1 2 d S T P . .
C3 C 0.3008(5) 0.28736(8) 0.6672(4) 0.0381(6) Uani 1 1 d . . . . .
C4 C 0.0679(6) 0.32496(9) 0.8790(5) 0.0523(8) Uani 1 1 d . . . . .
H4A H -0.060985 0.302627 0.816284 0.078 Uiso 1 1 calc GR . . . .
H4B H -0.008682 0.354111 0.876230 0.078 Uiso 1 1 calc GR . . . .
H4C H 0.164322 0.317223 1.038460 0.078 Uiso 1 1 calc GR . . . .
N4 N 0.2299(4) 0.32633(7) 0.7392(4) 0.0434(6) Uani 1 1 d . . . . .
C5 C 0.3132(5) 0.36912(8) 0.6801(4) 0.0460(7) Uani 1 1 d . . . . .
H5 H 0.444565 0.362672 0.610535 0.055 Uiso 1 1 calc R . . . .
C6 C 0.1112(6) 0.39396(10) 0.4996(5) 0.0608(9) Uani 1 1 d . . . . .
H6A H -0.028931 0.398786 0.557304 0.073 Uiso 1 1 calc R . . . .
H6B H 0.051292 0.375693 0.357910 0.073 Uiso 1 1 calc R . . . .
C7 C 0.1992(8) 0.43845(11) 0.4405(6) 0.0749(10) Uani 1 1 d . . . . .
H7A H 0.058600 0.454417 0.330273 0.090 Uiso 1 1 calc R . . . .
H7B H 0.325374 0.433593 0.365120 0.090 Uiso 1 1 calc R . . . .
C8 C 0.3084(7) 0.46654(10) 0.6560(6) 0.0705(10) Uani 1 1 d . . . . .
H8A H 0.369668 0.494910 0.614161 0.085 Uiso 1 1 calc R . . . .
H8B H 0.179137 0.473368 0.725247 0.085 Uiso 1 1 calc R . . . .
C9 C 0.5191(7) 0.44190(11) 0.8299(6) 0.0738(10) Uani 1 1 d . . . . .
H9A H 0.586453 0.460176 0.970850 0.089 Uiso 1 1 calc R . . . .
H9B H 0.652841 0.436875 0.763889 0.089 Uiso 1 1 calc R . . . .
C10 C 0.4320(7) 0.39749(10) 0.8932(5) 0.0653(9) Uani 1 1 d . . . . .
H10A H 0.574517 0.381383 0.999881 0.078 Uiso 1 1 calc R . . . .
H10B H 0.311186 0.402722 0.974303 0.078 Uiso 1 1 calc R . . . .

loop_
_atom_site_aniso_label
_atom_site_aniso_U_11
_atom_site_aniso_U_22
_atom_site_aniso_U_33
_atom_site_aniso_U_23
_atom_site_aniso_U_13
_atom_site_aniso_U_12
N1 0.0458(18) 0.0410(17) 0.0414(16) 0.000 0.0180(14) 0.000
C1 0.0458(16) 0.0529(17) 0.0399(14) 0.0017(12) 0.0149(12) -0.0042(12)
N2 0.0401(12) 0.0403(12) 0.0359(12) -0.0022(9) 0.0114(10) -0.0014(9)
C2 0.0353(19) 0.0411(19) 0.0294(17) 0.000 0.0051(14) 0.000
N3 0.0417(18) 0.0482(18) 0.0299(15) 0.000 0.0101(13) 0.000
C3 0.0390(14) 0.0418(14) 0.0301(12) -0.0003(10) 0.0067(11) 0.0021(11)
C4 0.0566(18) 0.0550(17) 0.0502(16) -0.0039(13) 0.0240(14) 0.0019(13)
N4 0.0451(14) 0.0439(13) 0.0421(12) -0.0037(9) 0.0155(11) 0.0006(10)
C5 0.0511(17) 0.0423(15) 0.0457(15) -0.0057(12) 0.0176(13) 0.0000(12)
C6 0.073(2) 0.0523(18) 0.0492(17) -0.0015(14) 0.0087(15) -0.0007(15)
C7 0.106(3) 0.054(2) 0.061(2) 0.0048(15) 0.022(2) -0.0013(18)
C8 0.099(3) 0.0459(17) 0.075(2) -0.0019(16) 0.041(2) 0.0025(17)
C9 0.084(3) 0.0519(19) 0.082(2) -0.0186(17) 0.023(2) -0.0126(17)
C10 0.075(2) 0.0533(18) 0.0550(18) -0.0101(15) 0.0048(16) -0.0028(16)

loop_
_atom_type_symbol
_atom_type_description
_atom_type_scat_dispersion_real
_atom_type_scat_dispersion_imag
_atom_type_scat_source
C C 0.0140 0.0070 'International Tables Vol C Tables 4.2.6.8 and 6.1.1.4'
H H 0.0000 0.0000 'International Tables Vol C Tables 4.2.6.8 and 6.1.1.4'
N N 0.0240 0.0130 'International Tables Vol C Tables 4.2.6.8 and 6.1.1.4'

loop_
_geom_angle_atom_site_label_1
_geom_angle_atom_site_label_2
_geom_angle_atom_site_label_3
_geom_angle
_geom_angle_site_symmetry_1
_geom_angle_site_symmetry_3
_geom_angle_publ_flag
C1 N1 C1 116.4(3) . 4_565 ?
C2 N1 C1 121.77(14) . . ?
C2 N1 C1 121.76(14) . 4_565 ?
N1 C1 H1A 109.5 . . ?
N1 C1 H1B 109.5 . . ?
N1 C1 H1C 109.5 . . ?
H1A C1 H1B 109.5 . . ?
H1A C1 H1C 109.5 . . ?
H1B C1 H1C 109.5 . . ?
C3 N2 C2 113.9(2) . . ?
N1 C2 N2 117.10(15) . 4_565 ?
N1 C2 N2 117.10(15) . . ?
N2 C2 N2 125.8(3) . 4_565 ?
C3 N3 C3 114.1(3) . 4_565 ?
N2 C3 N4 117.3(2) . . ?
N3 C3 N2 126.1(2) . . ?
N3 C3 N4 116.5(2) . . ?
H4A C4 H4B 109.5 . . ?
H4A C4 H4C 109.5 . . ?
H4B C4 H4C 109.5 . . ?
N4 C4 H4A 109.5 . . ?
N4 C4 H4B 109.5 . . ?
N4 C4 H4C 109.5 . . ?
C3 N4 C4 118.8(2) . . ?
C3 N4 C5 121.5(2) . . ?
C4 N4 C5 119.6(2) . . ?
N4 C5 H5 106.7 . . ?
N4 C5 C6 112.6(2) . . ?
N4 C5 C10 111.9(2) . . ?
C6 C5 H5 106.7 . . ?
C6 C5 C10 111.7(2) . . ?
C10 C5 H5 106.7 . . ?
C5 C6 H6A 109.2 . . ?
C5 C6 H6B 109.2 . . ?
C5 C6 C7 112.2(3) . . ?
H6A C6 H6B 107.9 . . ?
C7 C6 H6A 109.2 . . ?
C7 C6 H6B 109.2 . . ?
C6 C7 H7A 109.4 . . ?
C6 C7 H7B 109.4 . . ?
C6 C7 C8 111.0(3) . . ?
H7A C7 H7B 108.0 . . ?
C8 C7 H7A 109.4 . . ?
C8 C7 H7B 109.4 . . ?
C7 C8 H8A 109.6 . . ?
C7 C8 H8B 109.6 . . ?
H8A C8 H8B 108.2 . . ?
C9 C8 C7 110.1(3) . . ?
C9 C8 H8A 109.6 . . ?
C9 C8 H8B 109.6 . . ?
C8 C9 H9A 109.5 . . ?
C8 C9 H9B 109.5 . . ?
C8 C9 C10 110.9(3) . . ?
H9A C9 H9B 108.0 . . ?
C10 C9 H9A 109.5 . . ?
C10 C9 H9B 109.5 . . ?
C5 C10 C9 111.5(3) . . ?
C5 C10 H10A 109.3 . . ?
C5 C10 H10B 109.3 . . ?
C9 C10 H10A 109.3 . . ?
C9 C10 H10B 109.3 . . ?
H10A C10 H10B 108.0 . . ?

loop_
_geom_bond_atom_site_label_1
_geom_bond_atom_site_label_2
_geom_bond_distance
_geom_bond_site_symmetry_2
_geom_bond_publ_flag
N1 C1 1.449(3) 4_565 ?
N1 C1 1.449(3) . ?
N1 C2 1.347(4) . ?
C1 H1A 0.9800 . ?
C1 H1B 0.9800 . ?
C1 H1C 0.9800 . ?
N2 C2 1.349(2) . ?
N2 C3 1.344(3) . ?
N3 C3 1.342(3) 4_565 ?
N3 C3 1.342(3) . ?
C3 N4 1.363(3) . ?
C4 H4A 0.9800 . ?
C4 H4B 0.9800 . ?
C4 H4C 0.9800 . ?
C4 N4 1.458(3) . ?
N4 C5 1.462(3) . ?
C5 H5 1.0000 . ?
C5 C6 1.511(4) . ?
C5 C10 1.522(4) . ?
C6 H6A 0.9900 . ?
C6 H6B 0.9900 . ?
C6 C7 1.518(4) . ?
C7 H7A 0.9900 . ?
C7 H7B 0.9900 . ?
C7 C8 1.520(5) . ?
C8 H8A 0.9900 . ?
C8 H8B 0.9900 . ?
C8 C9 1.517(5) . ?
C9 H9A 0.9900 . ?
C9 H9B 0.9900 . ?
C9 C10 1.523(5) . ?
C10 H10A 0.9900 . ?
C10 H10B 0.9900 . ?

loop_
_geom_torsion_atom_site_label_1
_geom_torsion_atom_site_label_2
_geom_torsion_atom_site_label_3
_geom_torsion_atom_site_label_4
_geom_torsion
_geom_torsion_site_symmetry_1
_geom_torsion_site_symmetry_2
_geom_torsion_site_symmetry_3
_geom_torsion_site_symmetry_4
_geom_torsion_publ_flag
C1 N1 C2 N2 -2.0(5) . . . . ?
C1 N1 C2 N2 179.2(3) . . . 4_565 ?
C1 N1 C2 N2 2.0(5) 4_565 . . 4_565 ?
C1 N1 C2 N2 -179.2(3) 4_565 . . . ?
N2 C3 N4 C4 175.9(2) . . . . ?
N2 C3 N4 C5 -4.3(4) . . . . ?
C2 N2 C3 N3 -1.0(4) . . . . ?
C2 N2 C3 N4 179.9(2) . . . . ?
N3 C3 N4 C4 -3.3(4) . . . . ?
N3 C3 N4 C5 176.5(2) . . . . ?
C3 N2 C2 N1 -178.1(3) . . . . ?
C3 N2 C2 N2 0.5(5) . . . 4_565 ?
C3 N3 C3 N2 1.3(5) 4_565 . . . ?
C3 N3 C3 N4 -179.52(16) 4_565 . . . ?
C3 N4 C5 C6 106.8(3) . . . . ?
C3 N4 C5 C10 -126.5(3) . . . . ?
C4 N4 C5 C6 -73.4(3) . . . . ?
C4 N4 C5 C10 53.4(3) . . . . ?
N4 C5 C6 C7 179.7(2) . . . . ?
N4 C5 C10 C9 179.7(2) . . . . ?
C5 C6 C7 C8 -55.2(4) . . . . ?
C6 C5 C10 C9 -53.0(4) . . . . ?
C6 C7 C8 C9 57.3(4) . . . . ?
C7 C8 C9 C10 -57.9(4) . . . . ?
C8 C9 C10 C5 55.9(4) . . . . ?
C10 C5 C6 C7 52.8(3) . . . . ?

loop_
_twin_individual_id
_twin_individual_mass_fraction_refined
1 0.494(9)
2 0.506(9)
